data_4116343
loop_
_publ_author_name
'Larry R. Falvello'
'Michael A. Hitchman'
'Fernando Palacio'
'Isabel Pascual'
'Arthur J. Schultz'
'Horst Stratemeier'
'Milagros Tom\'as'
'Esteban P. Urriolabeitia'
'Dianna M. Young'

_publ_section_title
;
 Tunable Molecular Distortion in a Nickel Complex Coupled to a Reversible
 Phase Transition in the Crystalline State
;
_journal_name_full 'Journal of the American Chemical Society'
_journal_page_first 2808
_journal_page_last 2819
_journal_paper_doi 10.1021/ja983247t
_journal_volume 121
_journal_year 1999
_chemical_formula_sum 'C6 H16 N10 Ni O6'
_chemical_formula_weight 383.00
_chemical_name_systematic
; 
 ? 
;
_space_group_IT_number 63
_symmetry_cell_setting orthorhombic
_symmetry_space_group_name_Hall '-C 2c 2'
_symmetry_space_group_name_H-M 'C m c m'
_atom_sites_solution_hydrogens difmap
_atom_sites_solution_primary direct
_atom_sites_solution_secondary difmap
_audit_creation_method SHELXL
_cell_angle_alpha 90.00
_cell_angle_beta 90.00
_cell_angle_gamma 90.00
_cell_formula_units_Z 4
_cell_length_a 11.998(4)
_cell_length_b 7.203(6)
_cell_length_c 15.736(5)
_cell_measurement_reflns_used 17
_cell_measurement_temperature 100(1)
_cell_measurement_theta_max 15.85
_cell_measurement_theta_min 12.35
_cell_volume 1359.9(13)
_computing_cell_refinement cad4/pc
_computing_data_collection cad4/pc
_computing_data_reduction 'xcad4b (Harms, 1996)'
_computing_molecular_graphics XPW
_computing_publication_material CIFTAB
_computing_structure_refinement 'SHELXL-93 (Sheldrick, 1993)'
_computing_structure_solution 'SHELXS-86 (Sheldrick, 1990)'
_diffrn_ambient_temperature 100(1)
_diffrn_measurement_device 'Nonius CAD4'
_diffrn_measurement_method 'omega-2theta scan'
_diffrn_radiation_monochromator graphite
_diffrn_radiation_source 'fine-focus sealed tube'
_diffrn_radiation_type MoK\a
_diffrn_radiation_wavelength 0.71073
_diffrn_reflns_av_R_equivalents 0.0309
_diffrn_reflns_av_sigmaI/netI 0.0547
_diffrn_reflns_limit_h_max 16
_diffrn_reflns_limit_h_min 0
_diffrn_reflns_limit_k_max 10
_diffrn_reflns_limit_k_min 0
_diffrn_reflns_limit_l_max 10
_diffrn_reflns_limit_l_min -22
_diffrn_reflns_number 1708
_diffrn_reflns_theta_max 29.96
_diffrn_reflns_theta_min 2.59
_diffrn_standards_number 3
_exptl_absorpt_coefficient_mu 1.482
_exptl_absorpt_correction_type psi-scan
_exptl_crystal_colour violet
_exptl_crystal_density_diffrn 1.871
_exptl_crystal_description 'regular block'
_exptl_crystal_F_000 792
_refine_diff_density_max 0.979
_refine_diff_density_min -0.501
_refine_diff_density_rms 0.104
_refine_ls_extinction_method none
_refine_ls_goodness_of_fit_all 1.069
_refine_ls_goodness_of_fit_obs 1.124
_refine_ls_hydrogen_treatment free
_refine_ls_matrix_type full
_refine_ls_number_parameters 80
_refine_ls_number_reflns 1032
_refine_ls_number_restraints 0
_refine_ls_restrained_S_all 1.067
_refine_ls_restrained_S_obs 1.124
_refine_ls_R_factor_all 0.0522
_refine_ls_R_factor_obs 0.0393
_refine_ls_shift/esd_max 0.001
_refine_ls_shift/esd_mean 0.000
_refine_ls_structure_factor_coef Fsqd
_refine_ls_weighting_details 'w=1/[\s^2^(Fo^2^)+(0.0387P)^2^+0.0000P] where P=(Fo^2^+2Fc^2^)/3'
_refine_ls_weighting_scheme calc
_refine_ls_wR_factor_all 0.0966
_refine_ls_wR_factor_obs 0.0912
_reflns_number_observed 871
_reflns_number_total 1068
_reflns_observed_criterion >2sigma(I)
_cod_data_source_file ja983247t_3.cif
_cod_data_source_block 1c
_cod_depositor_comments
;
The following automatic conversions were performed:

'_refine_ls_weighting_scheme' value 'calc
w=1/[\s^2^(Fo^2^)+(0.0387P)^2^+0.0000P] where P=(Fo^2^+2Fc^2^)/3' was
changed to 'calc'. New tag '_refine_ls_weighting_details' was
created. The value of the new tag was set to
'w=1/[\s^2^(Fo^2^)+(0.0387P)^2^+0.0000P] where P=(Fo^2^+2Fc^2^)/3'.

Automatic conversion script
Id: cif_fix_values 3143 2015-03-26 13:38:13Z robertas 
;
_cod_database_code 4116343

loop_
_symmetry_equiv_pos_as_xyz
'x, y, z'
'-x, -y, z+1/2'
'-x, y, -z+1/2'
'x, -y, -z'
'x+1/2, y+1/2, z'
'-x+1/2, -y+1/2, z+1/2'
'-x+1/2, y+1/2, -z+1/2'
'x+1/2, -y+1/2, -z'
'-x, -y, -z'
'x, y, -z-1/2'
'x, -y, z-1/2'
'-x, y, z'
'-x+1/2, -y+1/2, -z'
'x+1/2, y+1/2, -z-1/2'
'x+1/2, -y+1/2, z-1/2'
'-x+1/2, y+1/2, z'

loop_
_atom_site_aniso_label
_atom_site_aniso_U_11
_atom_site_aniso_U_22
_atom_site_aniso_U_33
_atom_site_aniso_U_23
_atom_site_aniso_U_13
_atom_site_aniso_U_12
Ni1 0.0053(2) 0.0156(3) 0.0094(3) 0.000 0.000 0.000
N1 0.0068(10) 0.0199(12) 0.0070(12) 0.0019(11) 0.000 0.000
C2 0.0105(9) 0.0144(10) 0.0071(10) -0.0018(7) 0.0000(8) 0.0016(7)
O2 0.0065(6) 0.0265(8) 0.0104(8) 0.0013(7) 0.0002(6) -0.0015(7)
N3 0.0083(8) 0.0199(9) 0.0070(9) 0.0012(7) -0.0015(7) 0.0004(7)
C4 0.0110(13) 0.0113(13) 0.010(2) 0.0002(11) 0.000 0.000
O4 0.0157(10) 0.0233(11) 0.0078(11) 0.0033(10) 0.000 0.000
N4 0.0105(13) 0.0169(13) 0.0150(14) 0.000 0.000 -0.0003(10)
N5 0.0099(12) 0.0190(13) 0.0121(14) 0.000 0.000 -0.0008(10)

loop_
_atom_site_label
_atom_site_type_symbol
_atom_site_fract_x
_atom_site_fract_y
_atom_site_fract_z
_atom_site_U_iso_or_equiv
_atom_site_thermal_displace_type
_atom_site_occupancy
_atom_site_calc_flag
_atom_site_refinement_flags
Ni1 Ni 0.5000 0.16793(8) 0.7500 0.0101(2) Uani 1 d S
N1 N 0.5000 0.1754(4) 0.6064(2) 0.0112(5) Uani 1 d S
C2 C 0.4019(2) 0.2001(3) 0.56406(14) 0.0107(4) Uani 1 d .
O2 O 0.30984(12) 0.1757(2) 0.59692(10) 0.0145(3) Uani 1 d .
N3 N 0.4052(2) 0.2561(3) 0.47932(12) 0.0118(4) Uani 1 d .
H3 H 0.3481(37) 0.2706(53) 0.4573(26) 0.056(13) Uiso 1 d .
C4 C 0.5000 0.2869(4) 0.4347(2) 0.0109(6) Uani 1 d S
O4 O 0.5000 0.3412(4) 0.36071(15) 0.0156(5) Uani 1 d S
N4 N 0.6180(2) 0.3781(4) 0.7500 0.0141(6) Uani 1 d S
H41 H 0.6139(31) 0.4551(55) 0.7137(23) 0.052(13) Uiso 1 d .
H42 H 0.6869(51) 0.3429(86) 0.7500 0.052(17) Uiso 1 d S
N5 N 0.6214(2) -0.0352(4) 0.7500 0.0137(5) Uani 1 d S
H51 H 0.6621(27) -0.0068(56) 0.7928(20) 0.033(9) Uiso 1 d .
H52 H 0.5913(50) -0.1418(87) 0.7500 0.052(17) Uiso 1 d S

loop_
_atom_type_symbol
_atom_type_description
_atom_type_scat_dispersion_real
_atom_type_scat_dispersion_imag
_atom_type_scat_source
C C 0.0033 0.0016 'International Tables Vol C Tables 4.2.6.8 and 6.1.1.4'
H H 0.0000 0.0000 'International Tables Vol C Tables 4.2.6.8 and 6.1.1.4'
N N 0.0061 0.0033 'International Tables Vol C Tables 4.2.6.8 and 6.1.1.4'
O O 0.0106 0.0060 'International Tables Vol C Tables 4.2.6.8 and 6.1.1.4'
Ni Ni 0.3393 1.1124 'International Tables Vol C Tables 4.2.6.8 and 6.1.1.4'

loop_
_geom_angle_atom_site_label_1
_geom_angle_atom_site_label_2
_geom_angle_atom_site_label_3
_geom_angle
_geom_angle_site_symmetry_1
_geom_angle_site_symmetry_3
N5 Ni1 N5 89.7(2) 3_656 .
N5 Ni1 N4 178.21(13) 3_656 .
N5 Ni1 N4 92.04(12) . .
N4 Ni1 N4 86.2(2) 3_656 .
N5 Ni1 N1 90.97(5) . .
N4 Ni1 N1 89.00(5) . .
N1 Ni1 N1 177.27(15) . 10_557
C2 N1 C2 119.2(3) . 12_655
C2 N1 Ni1 119.46(14) . .
O2 C2 N1 123.3(2) . .
O2 C2 N3 117.9(2) . .
N1 C2 N3 118.8(2) . .
C4 N3 C2 124.5(2) . .
C4 N3 H3 119.2(30) . .
C2 N3 H3 116.3(30) . .
O4 C4 N3 122.92(14) . .
N3 C4 N3 114.1(3) . 12_655
Ni1 N4 H41 117.7(28) . .
Ni1 N4 H42 116.0(41) . .
H41 N4 H42 105.3(37) . .
Ni1 N5 H51 103.5(25) . .
Ni1 N5 H52 110.0(40) . .
H51 N5 H52 117.3(31) . .

loop_
_geom_bond_atom_site_label_1
_geom_bond_atom_site_label_2
_geom_bond_distance
Ni1 N5 2.065(3)
Ni1 N4 2.073(3)
Ni1 N1 2.260(3)
N1 C2 1.364(2)
C2 O2 1.232(3)
C2 N3 1.394(3)
N3 C4 1.356(2)
N3 H3 0.77(4)
C4 O4 1.228(4)
N4 H41 0.80(4)
N4 H42 0.86(6)
N5 H51 0.86(3)
N5 H52 0.85(6)
